data_4505105
loop_
_publ_author_name
'Jayaraman, Akhila'
'Balasubramaniam, Venkataramanan'
'Valiyaveettil, Suresh'

_publ_section_title
;
 Self-Assembly of Tetraphenol and Its Complexes with Aromatic
 Diamines:&#x2009; Novel Interpenetrating and Noninterpenetrating Organic
 Assemblies
;
_journal_issue 4
_journal_name_full 'Crystal Growth &amp; Design'
_journal_page_first 1575
_journal_paper_doi 10.1021/cg050050l
_journal_volume 5
_journal_year 2005
_chemical_formula_sum 'C39 H32 N4 O4'
_chemical_formula_weight 620.69
_chemical_name_systematic
; 
 ? 
;
_space_group_IT_number 60
_symmetry_cell_setting orthorhombic
_symmetry_space_group_name_Hall '-P 2n 2ab'
_symmetry_space_group_name_H-M 'P b c n'
_atom_sites_solution_hydrogens geom
_atom_sites_solution_primary direct
_atom_sites_solution_secondary difmap
_audit_creation_method SHELXL-97
_cell_angle_alpha 90.00
_cell_angle_beta 90.00
_cell_angle_gamma 90.00
_cell_formula_units_Z 8
_cell_length_a 34.238(13)
_cell_length_b 12.321(5)
_cell_length_c 15.762(6)
_cell_measurement_reflns_used 929
_cell_measurement_temperature 223(2)
_cell_measurement_theta_max 21.08
_cell_measurement_theta_min 2.41
_cell_volume 6649(4)
_computing_cell_refinement 'Bruker SMART'
_computing_data_collection 'Bruker SMART'
_computing_data_reduction 'Bruker SAINT'
_computing_molecular_graphics 'Bruker SHELXTL'
_computing_publication_material 'Bruker SHELXTL'
_computing_structure_refinement 'SHELXL-97 (Sheldrick, 1997)'
_computing_structure_solution 'SHELXS-97 (Sheldrick, 1990)'
_diffrn_ambient_temperature 223(2)
_diffrn_measured_fraction_theta_full 0.999
_diffrn_measured_fraction_theta_max 0.999
_diffrn_measurement_device_type 'CCD area detector'
_diffrn_measurement_method 'phi and omega scans'
_diffrn_radiation_monochromator graphite
_diffrn_radiation_source 'fine-focus sealed tube'
_diffrn_radiation_type MoK\a
_diffrn_radiation_wavelength 0.71073
_diffrn_reflns_av_R_equivalents 0.0544
_diffrn_reflns_av_sigmaI/netI 0.0400
_diffrn_reflns_limit_h_max 44
_diffrn_reflns_limit_h_min -44
_diffrn_reflns_limit_k_max 10
_diffrn_reflns_limit_k_min -15
_diffrn_reflns_limit_l_max 20
_diffrn_reflns_limit_l_min -20
_diffrn_reflns_number 44888
_diffrn_reflns_theta_full 27.50
_diffrn_reflns_theta_max 27.50
_diffrn_reflns_theta_min 1.19
_exptl_absorpt_coefficient_mu 0.081
_exptl_absorpt_correction_T_max 0.9635
_exptl_absorpt_correction_T_min 0.9604
_exptl_absorpt_correction_type 'Sadabs, (Sheldrick 2001)'
_exptl_crystal_colour COLOURLESS
_exptl_crystal_density_diffrn 1.240
_exptl_crystal_density_meas 0
_exptl_crystal_density_method 'not measured'
_exptl_crystal_description BLOCK
_exptl_crystal_F_000 2608
_exptl_crystal_size_max 0.50
_exptl_crystal_size_mid 0.48
_exptl_crystal_size_min 0.46
_refine_diff_density_max 0.264
_refine_diff_density_min -0.174
_refine_diff_density_rms 0.037
_refine_ls_extinction_method none
_refine_ls_goodness_of_fit_ref 1.034
_refine_ls_hydrogen_treatment mixed
_refine_ls_matrix_type full
_refine_ls_number_parameters 440
_refine_ls_number_reflns 7632
_refine_ls_number_restraints 0
_refine_ls_restrained_S_all 1.034
_refine_ls_R_factor_all 0.0896
_refine_ls_R_factor_gt 0.0566
_refine_ls_shift/su_max 0.000
_refine_ls_shift/su_mean 0.000
_refine_ls_structure_factor_coef Fsqd
_refine_ls_weighting_details 'calc w=1/[\s^2^(Fo^2^)+(0.0506P)^2^+1.7323P] where P=(Fo^2^+2Fc^2^)/3'
_refine_ls_weighting_scheme calc
_refine_ls_wR_factor_gt 0.1165
_refine_ls_wR_factor_ref 0.1288
_reflns_number_gt 5296
_reflns_number_total 7632
_reflns_threshold_expression >2sigma(I)
_cod_data_source_file cg050050lsi20050207_042412.cif
_cod_data_source_block 4002a
_cod_depositor_comments
;
The following automatic conversions were performed:

'_symmetry_cell_setting' value 'Orthorhombic' changed to
'orthorhombic' according to
/home/saulius/struct/CIF-dictionaries/cif_core.dic dictionary named
'cif_core.dic' version 2.4.1 from 2010-06-29.

Automatic conversion script
Id: cif_fix_values 1715 2011-07-08 13:25:40Z adriana 
;
_cod_original_sg_symbol_H-M Pbcn
_cod_database_code 4505105

loop_
_symmetry_equiv_pos_as_xyz
'x, y, z'
'-x+1/2, -y+1/2, z+1/2'
'-x, y, -z+1/2'
'x+1/2, -y+1/2, -z'
'-x, -y, -z'
'x-1/2, y-1/2, -z-1/2'
'x, -y, z-1/2'
'-x-1/2, y-1/2, z'

loop_
_atom_site_label
_atom_site_type_symbol
_atom_site_fract_x
_atom_site_fract_y
_atom_site_fract_z
_atom_site_U_iso_or_equiv
_atom_site_adp_type
_atom_site_occupancy
_atom_site_symmetry_multiplicity
_atom_site_calc_flag
_atom_site_refinement_flags
O1 O 0.19238(4) 0.77718(11) 0.29977(8) 0.0431(3) Uani 1 1 d .
H1 H 0.2031(7) 0.8207(19) 0.2633(15) 0.074(8) Uiso 1 1 d .
O2 O 0.17514(4) 1.11060(10) 0.44663(9) 0.0464(3) Uani 1 1 d .
H2 H 0.1612(7) 1.1441(19) 0.4882(15) 0.078(8) Uiso 1 1 d .
O3 O 0.03522(4) 0.65974(13) 0.57824(10) 0.0606(4) Uani 1 1 d .
H3 H 0.0132(7) 0.6313(19) 0.5961(15) 0.073(7) Uiso 1 1 d .
O4 O 0.14975(4) 0.71245(12) 0.65432(8) 0.0503(4) Uani 1 1 d .
H4 H 0.1623(6) 0.6838(18) 0.6969(14) 0.065(7) Uiso 1 1 d .
C1 C 0.09738(4) 0.78888(13) 0.53036(9) 0.0292(3) Uani 1 1 d .
H1A H 0.1035 0.7104 0.5318 0.035 Uiso 1 1 calc R
C2 C 0.12909(4) 0.84448(13) 0.47783(9) 0.0290(3) Uani 1 1 d .
C3 C 0.14790(5) 0.78627(13) 0.41405(10) 0.0317(4) Uani 1 1 d .
H3A H 0.1424 0.7122 0.4064 0.038 Uiso 1 1 calc R
C4 C 0.17483(5) 0.83771(14) 0.36172(10) 0.0322(4) Uani 1 1 d .
C5 C 0.18347(5) 0.94685(14) 0.37317(10) 0.0344(4) Uani 1 1 d .
H5 H 0.2017 0.9815 0.3377 0.041 Uiso 1 1 calc R
C6 C 0.16506(5) 1.00443(13) 0.43729(10) 0.0331(4) Uani 1 1 d .
C7 C 0.13793(5) 0.95344(13) 0.48953(10) 0.0321(4) Uani 1 1 d .
H7 H 0.1255 0.9929 0.5329 0.039 Uiso 1 1 calc R
C8 C 0.05704(5) 0.80169(14) 0.49005(10) 0.0322(4) Uani 1 1 d .
C9 C 0.02627(5) 0.73718(15) 0.51991(11) 0.0418(4) Uani 1 1 d .
C10 C -0.01136(5) 0.75267(18) 0.49044(14) 0.0553(5) Uani 1 1 d .
H10 H -0.0318 0.7097 0.5116 0.066 Uiso 1 1 calc R
C11 C -0.01900(6) 0.8310(2) 0.42999(14) 0.0592(6) Uani 1 1 d .
H11 H -0.0447 0.8416 0.4106 0.071 Uiso 1 1 calc R
C12 C 0.01068(6) 0.89303(19) 0.39827(13) 0.0559(6) Uani 1 1 d .
H12 H 0.0056 0.9452 0.3562 0.067 Uiso 1 1 calc R
C13 C 0.04844(5) 0.87842(15) 0.42861(11) 0.0416(4) Uani 1 1 d .
H13 H 0.0687 0.9218 0.4068 0.050 Uiso 1 1 calc R
C14 C 0.09687(5) 0.82938(13) 0.62191(10) 0.0308(4) Uani 1 1 d .
C15 C 0.12365(5) 0.78905(14) 0.68098(10) 0.0360(4) Uani 1 1 d .
C16 C 0.12291(6) 0.82582(17) 0.76415(11) 0.0508(5) Uani 1 1 d .
H16 H 0.1408 0.7975 0.8037 0.061 Uiso 1 1 calc R
C17 C 0.09649(6) 0.90288(19) 0.78956(12) 0.0600(6) Uani 1 1 d .
H17 H 0.0962 0.9268 0.8462 0.072 Uiso 1 1 calc R
C18 C 0.07036(6) 0.94509(19) 0.73209(13) 0.0591(6) Uani 1 1 d .
H18 H 0.0524 0.9988 0.7488 0.071 Uiso 1 1 calc R
C19 C 0.07078(6) 0.90758(16) 0.64927(11) 0.0457(5) Uani 1 1 d .
H19 H 0.0527 0.9362 0.6103 0.055 Uiso 1 1 calc R
N1 N 0.02817(6) 1.56329(17) 0.84799(12) 0.0674(5) Uani 1 1 d .
N2 N 0.13561(6) 1.22764(16) 0.56779(14) 0.0678(5) Uani 1 1 d .
C20 C 0.05164(7) 1.60522(19) 0.78962(16) 0.0698(7) Uani 1 1 d .
H20A H 0.0528 1.6812 0.7845 0.084 Uiso 1 1 calc R
C21 C 0.07444(6) 1.54356(17) 0.73611(15) 0.0586(6) Uani 1 1 d .
H21A H 0.0909 1.5774 0.6963 0.070 Uiso 1 1 calc R
C22 C 0.07303(6) 1.43211(15) 0.74143(13) 0.0462(5) Uani 1 1 d .
C23 C 0.04869(7) 1.38766(18) 0.80231(15) 0.0667(7) Uani 1 1 d .
H23A H 0.0469 1.3120 0.8089 0.080 Uiso 1 1 calc R
C24 C 0.02706(8) 1.4564(2) 0.85325(16) 0.0750(7) Uani 1 1 d .
H24A H 0.0106 1.4251 0.8942 0.090 Uiso 1 1 calc R
C25 C 0.12367(8) 1.3270(2) 0.54573(17) 0.0800(8) Uani 1 1 d .
H25A H 0.1291 1.3514 0.4905 0.096 Uiso 1 1 calc R
C26 C 0.10370(7) 1.39596(19) 0.59974(16) 0.0701(7) Uani 1 1 d .
H26A H 0.0959 1.4651 0.5811 0.084 Uiso 1 1 calc R
C27 C 0.09531(5) 1.36185(16) 0.68181(13) 0.0470(5) Uani 1 1 d .
C28 C 0.10721(6) 1.25832(17) 0.70411(14) 0.0538(5) Uani 1 1 d .
H28A H 0.1017 1.2309 0.7585 0.065 Uiso 1 1 calc R
C29 C 0.12724(6) 1.19556(19) 0.64576(15) 0.0615(6) Uani 1 1 d .
H29A H 0.1354 1.1259 0.6626 0.074 Uiso 1 1 calc R
N3 N 0.31003(5) 1.11662(14) -0.20533(10) 0.0485(4) Uani 1 1 d .
N4 N 0.22696(4) 0.90225(13) 0.17276(9) 0.0437(4) Uani 1 1 d .
C30 C 0.29472(6) 1.18132(16) -0.14619(12) 0.0473(5) Uani 1 1 d .
H30A H 0.2946 1.2564 -0.1567 0.057 Uiso 1 1 calc R
C31 C 0.27908(5) 1.14507(15) -0.07061(11) 0.0413(4) Uani 1 1 d .
H31A H 0.2693 1.1948 -0.0307 0.050 Uiso 1 1 calc R
C32 C 0.27793(5) 1.03445(14) -0.05400(10) 0.0346(4) Uani 1 1 d .
C33 C 0.29259(5) 0.96589(16) -0.11684(11) 0.0437(4) Uani 1 1 d .
H33A H 0.2918 0.8902 -0.1097 0.052 Uiso 1 1 calc R
C34 C 0.30833(6) 1.01026(18) -0.18952(12) 0.0507(5) Uani 1 1 d .
H34A H 0.3185 0.9626 -0.2305 0.061 Uiso 1 1 calc R
C35 C 0.21609(5) 0.99878(16) 0.14202(11) 0.0438(4) Uani 1 1 d .
H35A H 0.1965 1.0372 0.1709 0.053 Uiso 1 1 calc R
C36 C 0.23206(5) 1.04526(15) 0.07023(11) 0.0386(4) Uani 1 1 d .
H36A H 0.2234 1.1135 0.0514 0.046 Uiso 1 1 calc R
C37 C 0.26116(5) 0.99001(14) 0.02606(10) 0.0340(4) Uani 1 1 d .
C38 C 0.27301(5) 0.89064(15) 0.05864(11) 0.0408(4) Uani 1 1 d .
H38A H 0.2929 0.8509 0.0318 0.049 Uiso 1 1 calc R
C39 C 0.25523(6) 0.85064(16) 0.13097(11) 0.0443(5) Uani 1 1 d .
H39A H 0.2636 0.7831 0.1519 0.053 Uiso 1 1 calc R

loop_
_atom_site_aniso_label
_atom_site_aniso_U_11
_atom_site_aniso_U_22
_atom_site_aniso_U_33
_atom_site_aniso_U_23
_atom_site_aniso_U_13
_atom_site_aniso_U_12
O1 0.0508(8) 0.0411(8) 0.0373(7) 0.0018(6) 0.0182(6) 0.0038(6)
O2 0.0546(8) 0.0333(7) 0.0512(8) -0.0036(6) 0.0117(7) -0.0075(6)
O3 0.0455(8) 0.0687(10) 0.0675(10) 0.0318(8) 0.0044(7) -0.0150(7)
O4 0.0500(8) 0.0682(10) 0.0328(7) 0.0015(6) -0.0038(6) 0.0297(7)
C1 0.0297(8) 0.0320(9) 0.0261(8) 0.0023(7) 0.0019(6) 0.0023(7)
C2 0.0251(8) 0.0375(9) 0.0245(8) 0.0030(7) -0.0026(6) 0.0031(7)
C3 0.0329(8) 0.0311(9) 0.0310(8) 0.0025(7) 0.0007(7) 0.0015(7)
C4 0.0309(8) 0.0399(10) 0.0257(8) 0.0019(7) 0.0012(7) 0.0054(7)
C5 0.0307(8) 0.0407(10) 0.0317(9) 0.0065(8) 0.0040(7) -0.0030(7)
C6 0.0334(8) 0.0317(9) 0.0343(9) 0.0026(7) -0.0016(7) -0.0007(7)
C7 0.0300(8) 0.0365(9) 0.0298(8) -0.0025(7) 0.0027(7) 0.0026(7)
C8 0.0304(8) 0.0390(9) 0.0272(8) -0.0003(7) 0.0020(7) -0.0026(7)
C9 0.0392(10) 0.0471(11) 0.0390(10) 0.0049(9) 0.0007(8) -0.0061(8)
C10 0.0343(10) 0.0691(14) 0.0626(13) 0.0052(12) -0.0002(10) -0.0128(10)
C11 0.0314(10) 0.0820(16) 0.0642(14) 0.0055(13) -0.0124(10) -0.0004(10)
C12 0.0410(11) 0.0729(15) 0.0538(12) 0.0183(11) -0.0086(9) 0.0059(10)
C13 0.0320(9) 0.0522(11) 0.0406(10) 0.0110(9) 0.0002(8) -0.0018(8)
C14 0.0292(8) 0.0346(9) 0.0284(8) 0.0023(7) 0.0021(7) 0.0014(7)
C15 0.0333(9) 0.0436(10) 0.0311(9) 0.0018(8) 0.0013(7) 0.0060(8)
C16 0.0496(11) 0.0702(14) 0.0324(9) -0.0048(9) -0.0104(9) 0.0179(10)
C17 0.0639(14) 0.0811(16) 0.0350(10) -0.0210(11) -0.0081(10) 0.0203(12)
C18 0.0591(13) 0.0711(14) 0.0472(12) -0.0198(11) -0.0036(10) 0.0293(11)
C19 0.0454(11) 0.0543(12) 0.0375(10) -0.0040(9) -0.0048(8) 0.0174(9)
N1 0.0698(13) 0.0629(13) 0.0694(13) -0.0062(10) 0.0208(10) 0.0205(10)
N2 0.0588(12) 0.0601(13) 0.0843(15) -0.0274(11) 0.0157(11) 0.0030(9)
C20 0.0752(16) 0.0459(13) 0.0883(18) -0.0060(13) 0.0254(14) 0.0100(11)
C21 0.0584(13) 0.0458(12) 0.0716(14) -0.0008(11) 0.0218(11) 0.0043(10)
C22 0.0428(10) 0.0434(11) 0.0525(11) -0.0021(9) 0.0055(9) 0.0076(9)
C23 0.0801(17) 0.0477(13) 0.0723(15) 0.0107(12) 0.0251(13) 0.0133(12)
C24 0.0852(18) 0.0682(17) 0.0715(16) 0.0111(13) 0.0340(14) 0.0175(14)
C25 0.0932(19) 0.0666(17) 0.0804(17) -0.0127(14) 0.0398(15) -0.0031(14)
C26 0.0806(17) 0.0506(14) 0.0792(16) -0.0009(12) 0.0307(14) 0.0056(12)
C27 0.0397(10) 0.0450(11) 0.0564(12) -0.0086(10) 0.0033(9) 0.0023(9)
C28 0.0545(12) 0.0539(13) 0.0529(12) -0.0101(10) -0.0118(10) 0.0159(10)
C29 0.0568(13) 0.0551(14) 0.0726(16) -0.0216(12) -0.0146(12) 0.0178(11)
N3 0.0535(10) 0.0549(11) 0.0372(8) 0.0030(8) 0.0068(7) -0.0132(8)
N4 0.0459(9) 0.0510(10) 0.0342(8) 0.0015(7) 0.0078(7) -0.0022(8)
C30 0.0534(12) 0.0412(11) 0.0474(11) 0.0036(9) 0.0034(9) -0.0134(9)
C31 0.0435(10) 0.0412(10) 0.0393(10) -0.0045(8) 0.0061(8) -0.0055(8)
C32 0.0297(8) 0.0410(10) 0.0330(9) -0.0008(8) 0.0006(7) -0.0041(7)
C33 0.0501(11) 0.0403(11) 0.0406(10) 0.0011(9) 0.0087(9) 0.0027(9)
C34 0.0578(12) 0.0552(13) 0.0391(10) -0.0045(9) 0.0125(9) -0.0007(10)
C35 0.0419(10) 0.0500(12) 0.0395(10) -0.0044(9) 0.0086(8) 0.0015(9)
C36 0.0408(10) 0.0383(10) 0.0368(9) -0.0021(8) 0.0023(8) 0.0004(8)
C37 0.0322(9) 0.0392(10) 0.0306(8) -0.0022(7) -0.0005(7) -0.0034(7)
C38 0.0417(10) 0.0455(11) 0.0352(9) -0.0004(8) 0.0062(8) 0.0060(8)
C39 0.0508(11) 0.0444(11) 0.0377(9) 0.0053(9) 0.0024(9) 0.0039(9)

loop_
_atom_type_symbol
_atom_type_description
_atom_type_scat_dispersion_real
_atom_type_scat_dispersion_imag
_atom_type_scat_source
C C 0.0033 0.0016 'International Tables Vol C Tables 4.2.6.8 and 6.1.1.4'
H H 0.0000 0.0000 'International Tables Vol C Tables 4.2.6.8 and 6.1.1.4'
N N 0.0061 0.0033 'International Tables Vol C Tables 4.2.6.8 and 6.1.1.4'
O O 0.0106 0.0060 'International Tables Vol C Tables 4.2.6.8 and 6.1.1.4'

loop_
_geom_angle_atom_site_label_1
_geom_angle_atom_site_label_2
_geom_angle_atom_site_label_3
_geom_angle
C14 C1 C2 111.95(13)
C14 C1 C8 110.41(13)
C2 C1 C8 111.76(12)
C7 C2 C3 119.53(15)
C7 C2 C1 121.11(14)
C3 C2 C1 119.27(15)
C4 C3 C2 120.01(15)
O1 C4 C5 121.82(15)
O1 C4 C3 117.80(15)
C5 C4 C3 120.38(15)
C6 C5 C4 119.57(15)
O2 C6 C5 117.11(15)
O2 C6 C7 122.63(15)
C5 C6 C7 120.26(16)
C2 C7 C6 120.24(15)
C13 C8 C9 117.55(15)
C13 C8 C1 123.58(15)
C9 C8 C1 118.76(15)
O3 C9 C10 122.26(17)
O3 C9 C8 117.12(16)
C10 C9 C8 120.62(17)
C11 C10 C9 120.30(18)
C12 C11 C10 120.17(18)
C11 C12 C13 119.56(19)
C8 C13 C12 121.76(17)
C19 C14 C15 117.63(15)
C19 C14 C1 121.99(15)
C15 C14 C1 120.38(14)
O4 C15 C16 121.89(15)
O4 C15 C14 118.02(15)
C16 C15 C14 120.08(16)
C17 C16 C15 120.95(17)
C16 C17 C18 119.90(18)
C17 C18 C19 119.21(18)
C14 C19 C18 122.22(17)
C24 N1 C20 116.71(19)
C29 N2 C25 116.7(2)
N1 C20 C21 123.6(2)
C22 C21 C20 119.5(2)
C21 C22 C23 117.27(19)
C21 C22 C27 121.59(18)
C23 C22 C27 121.09(18)
C24 C23 C22 118.9(2)
N1 C24 C23 124.0(2)
N2 C25 C26 123.6(2)
C25 C26 C27 119.3(2)
C28 C27 C26 117.00(19)
C28 C27 C22 121.77(19)
C26 C27 C22 121.17(19)
C29 C28 C27 119.5(2)
N2 C29 C28 123.9(2)
C30 N3 C34 116.03(16)
C39 N4 C35 116.59(15)
N3 C30 C31 124.21(18)
C30 C31 C32 119.43(17)
C31 C32 C33 116.76(16)
C31 C32 C37 122.08(15)
C33 C32 C37 121.14(16)
C34 C33 C32 119.36(18)
N3 C34 C33 124.14(18)
N4 C35 C36 123.75(17)
C35 C36 C37 119.35(17)
C38 C37 C36 117.08(15)
C38 C37 C32 121.62(15)
C36 C37 C32 121.28(16)
C39 C38 C37 119.36(17)
N4 C39 C38 123.86(18)

loop_
_geom_bond_atom_site_label_1
_geom_bond_atom_site_label_2
_geom_bond_distance
O1 C4 1.368(2)
O2 C6 1.361(2)
O3 C9 1.360(2)
O4 C15 1.366(2)
C1 C14 1.527(2)
C1 C2 1.527(2)
C1 C8 1.528(2)
C2 C7 1.389(2)
C2 C3 1.393(2)
C3 C4 1.390(2)
C4 C5 1.389(2)
C5 C6 1.386(2)
C6 C7 1.391(2)
C8 C13 1.385(2)
C8 C9 1.401(2)
C9 C10 1.383(3)
C10 C11 1.381(3)
C11 C12 1.366(3)
C12 C13 1.390(3)
C14 C19 1.383(2)
C14 C15 1.398(2)
C15 C16 1.387(2)
C16 C17 1.371(3)
C17 C18 1.375(3)
C18 C19 1.385(3)
N1 C24 1.321(3)
N1 C20 1.326(3)
N2 C29 1.322(3)
N2 C25 1.337(3)
C20 C21 1.378(3)
C21 C22 1.377(3)
C22 C23 1.384(3)
C22 C27 1.488(3)
C23 C24 1.382(3)
C25 C26 1.384(3)
C26 C27 1.390(3)
C27 C28 1.384(3)
C28 C29 1.383(3)
N3 C30 1.334(2)
N3 C34 1.335(3)
N4 C39 1.332(2)
N4 C35 1.337(2)
C30 C31 1.380(2)
C31 C32 1.388(2)
C32 C33 1.395(2)
C32 C37 1.491(2)
C33 C34 1.379(3)
C35 C36 1.381(2)
C36 C37 1.393(2)
C37 C38 1.388(2)
C38 C39 1.383(2)

loop_
_geom_hbond_atom_site_label_D
_geom_hbond_atom_site_label_H
_geom_hbond_atom_site_label_A
_geom_hbond_distance_DH
_geom_hbond_distance_HA
_geom_hbond_distance_DA
_geom_hbond_angle_DHA
_geom_hbond_site_symmetry_A
O1 H1 N4 0.87(2) 1.93(2) 2.790(2) 173(2) .
O2 H2 N2 0.91(2) 1.84(3) 2.749(2) 173(2) .
O3 H3 N1 0.88(2) 1.87(3) 2.734(2) 169(2) 3_546
O4 H4 N3 0.87(2) 1.99(2) 2.861(2) 179(2) 8_656

loop_
_cod_related_entry_id
_cod_related_entry_database
_cod_related_entry_code
1 ChemSpider 30661491
